data_2239211
loop_
_publ_author_name
'Sahlmann, Benjamin'
'N\"ather, Christian'
'Herges, Rainer'

_publ_section_title
;
 7-Isopropylidene-<i>N</i>^2^,<i>N</i>^3^,<i>N</i>^5^,<i>N</i>^6^-tetramethoxy-<i>N</i>^2^,<i>N</i>^3^,<i>N</i>^5^,<i>N</i>^6^-tetramethylbicyclo[2.2.1]hepta-2,5-diene-2,3,5,6-tetracarboxamide
;
_journal_issue 4
_journal_name_full 'Acta Crystallographica Section E'
_journal_page_first o438
_journal_paper_doi 10.1107/S1600536814004255
_journal_volume 70
_journal_year 2014
_chemical_formula_iupac 'C22 H32 N4 O8'
_chemical_formula_moiety 'C22 H32 N4 O8'
_chemical_formula_sum 'C22 H32 N4 O8'
_chemical_formula_weight 480.52
_chemical_name_systematic
7-Isopropylidene-<i>N</i>^2^,<i>N</i>^3^,<i>N</i>^5^,<i>N</i>^6^-tetramethoxy-<i>N</i>^2^,<i>N</i>^3^,<i>N</i>^5^,<i>N</i>^6^-tetramethylbicyclo[2.2.1]hepta-2,5-diene-2,3,5,6-tetracarboxamide
_space_group_IT_number 2
_symmetry_cell_setting triclinic
_symmetry_space_group_name_Hall '-P 1'
_symmetry_space_group_name_H-M 'P -1'
_atom_sites_solution_hydrogens geom
_atom_sites_solution_primary direct
_atom_sites_solution_secondary difmap
_audit_creation_method SHELXL-97
_cell_angle_alpha 94.648(12)
_cell_angle_beta 91.548(13)
_cell_angle_gamma 108.013(10)
_cell_formula_units_Z 2
_cell_length_a 9.5830(9)
_cell_length_b 10.2662(8)
_cell_length_c 13.3792(16)
_cell_measurement_reflns_used 3915
_cell_measurement_temperature 200(2)
_cell_measurement_theta_max 28
_cell_measurement_theta_min 4
_cell_volume 1245.7(2)
_computing_cell_refinement '<i>X-AREA</i> (Stoe & Cie, 2008)'
_computing_data_collection '<i>X-AREA</i> (Stoe & Cie, 2008)'
_computing_data_reduction '<i>X-AREA</i> (Stoe & Cie, 2008)'
_computing_molecular_graphics 'XP in SHELXTL (Sheldrick, 2008)'
_computing_publication_material 'XCIF in SHELXTL (Sheldrick, 2008)'
_computing_structure_refinement 'SHELXL97 (Sheldrick, 2008)'
_computing_structure_solution 'SHELXS97 (Sheldrick, 2008)'
_diffrn_ambient_temperature 200(2)
_diffrn_measured_fraction_theta_full 0.978
_diffrn_measured_fraction_theta_max 0.978
_diffrn_measurement_device_type 'Stoe IPDS-1'
_diffrn_measurement_method 'Phi scans'
_diffrn_radiation_monochromator graphite
_diffrn_radiation_source 'fine-focus sealed tube'
_diffrn_radiation_type MoK\a
_diffrn_radiation_wavelength 0.71073
_diffrn_reflns_av_R_equivalents 0.0402
_diffrn_reflns_av_sigmaI/netI 0.0478
_diffrn_reflns_limit_h_max 11
_diffrn_reflns_limit_h_min -11
_diffrn_reflns_limit_k_max 12
_diffrn_reflns_limit_k_min -12
_diffrn_reflns_limit_l_max 16
_diffrn_reflns_limit_l_min -16
_diffrn_reflns_number 10017
_diffrn_reflns_theta_full 26.00
_diffrn_reflns_theta_max 26.00
_diffrn_reflns_theta_min 2.93
_diffrn_standards_decay_% 0
_diffrn_standards_interval_time 0
_diffrn_standards_number 0
_exptl_absorpt_coefficient_mu 0.098
_exptl_absorpt_correction_type none
_exptl_crystal_colour colorless
_exptl_crystal_density_diffrn 1.281
_exptl_crystal_density_method 'not measured'
_exptl_crystal_description block
_exptl_crystal_F_000 512
_exptl_crystal_size_max 0.3
_exptl_crystal_size_mid 0.3
_exptl_crystal_size_min 0.2
_refine_diff_density_max 0.187
_refine_diff_density_min -0.186
_refine_ls_extinction_coef 0.079(8)
_refine_ls_extinction_expression Fc^*^=kFc[1+0.001xFc^2^\l^3^/sin(2\q)]^-1/4^
_refine_ls_extinction_method 'SHELXL97 (Sheldrick, 2008)'
_refine_ls_goodness_of_fit_ref 1.003
_refine_ls_hydrogen_treatment constr
_refine_ls_matrix_type full
_refine_ls_number_parameters 318
_refine_ls_number_reflns 4788
_refine_ls_number_restraints 0
_refine_ls_restrained_S_all 1.003
_refine_ls_R_factor_all 0.0683
_refine_ls_R_factor_gt 0.0446
_refine_ls_shift/su_max 0.000
_refine_ls_shift/su_mean 0.000
_refine_ls_structure_factor_coef Fsqd
_refine_ls_weighting_details 'calc w=1/[\s^2^(Fo^2^)+(0.0701P)^2^+0.0000P] where P=(Fo^2^+2Fc^2^)/3'
_refine_ls_weighting_scheme calc
_refine_ls_wR_factor_gt 0.1085
_refine_ls_wR_factor_ref 0.1194
_reflns_number_gt 3431
_reflns_number_total 4788
_reflns_threshold_expression I>2sigma(I)
_cod_data_source_file im2450sup1.cif
_cod_data_source_block I
_cod_database_code 2239211
_cod_database_fobs_code 2239211

loop_
_symmetry_equiv_pos_as_xyz
'x, y, z'
'-x, -y, -z'

loop_
_atom_site_type_symbol
_atom_site_label
_atom_site_fract_x
_atom_site_fract_y
_atom_site_fract_z
_atom_site_U_iso_or_equiv
_atom_site_adp_type
_atom_site_calc_flag
_atom_site_refinement_flags
_atom_site_occupancy
_atom_site_symmetry_multiplicity
C C1 0.81447(18) 0.39743(16) 0.81937(12) 0.0298(3) Uani d . 1 1
C C2 0.67642(18) 0.36772(16) 0.78212(13) 0.0300(3) Uani d . 1 1
C C3 0.63158(18) 0.21966(17) 0.73104(13) 0.0308(4) Uani d . 1 1
H H3 0.5240 0.1707 0.7187 0.037 Uiso calc R 1 1
C C4 0.72948(19) 0.21953(16) 0.64136(13) 0.0301(3) Uani d . 1 1
C C5 0.86786(18) 0.24874(16) 0.67833(12) 0.0295(3) Uani d . 1 1
C C6 0.86494(18) 0.27007(16) 0.79390(13) 0.0302(3) Uani d . 1 1
H H6 0.9515 0.2636 0.8343 0.036 Uiso calc R 1 1
C C7 0.71645(19) 0.15921(17) 0.80360(13) 0.0319(4) Uani d . 1 1
C C8 0.6783(2) 0.04726(18) 0.85174(13) 0.0386(4) Uani d . 1 1
C C9 0.5221(3) -0.0464(2) 0.84862(16) 0.0501(5) Uani d . 1 1
H H9A 0.4600 -0.0117 0.8055 0.075 Uiso calc R 1 1
H H9B 0.4866 -0.0493 0.9167 0.075 Uiso calc R 1 1
H H9C 0.5180 -0.1393 0.8217 0.075 Uiso calc R 1 1
C C10 0.7892(3) 0.0025(2) 0.91079(16) 0.0505(5) Uani d . 1 1
H H10A 0.8882 0.0643 0.9024 0.076 Uiso calc R 1 1
H H10B 0.7832 -0.0917 0.8862 0.076 Uiso calc R 1 1
H H10C 0.7682 0.0059 0.9821 0.076 Uiso calc R 1 1
C C11 0.89827(19) 0.52489(18) 0.88315(13) 0.0341(4) Uani d . 1 1
O O1 0.85560(18) 0.55873(16) 0.96400(11) 0.0500(4) Uani d . 1 1
N N1 1.02489(18) 0.60006(17) 0.84779(12) 0.0404(4) Uani d . 1 1
C C12 1.1278(3) 0.7203(2) 0.90131(19) 0.0544(5) Uani d . 1 1
H H12A 1.0857 0.7446 0.9633 0.082 Uiso calc PR 0.60 1
H H12B 1.1485 0.7971 0.8592 0.082 Uiso calc PR 0.60 1
H H12C 1.2193 0.7010 0.9178 0.082 Uiso calc PR 0.60 1
H H12D 1.2166 0.7505 0.8636 0.082 Uiso calc PR 0.40 1
H H12E 1.1539 0.6980 0.9677 0.082 Uiso calc PR 0.40 1
H H12F 1.0831 0.7942 0.9091 0.082 Uiso calc PR 0.40 1
O O2 1.06466(14) 0.55339(13) 0.75543(10) 0.0359(3) Uani d . 1 1
C C13 1.0318(3) 0.6292(2) 0.67700(16) 0.0481(5) Uani d . 1 1
H H13A 0.9303 0.6306 0.6808 0.072 Uiso calc R 1 1
H H13B 1.0437 0.5849 0.6115 0.072 Uiso calc R 1 1
H H13C 1.0990 0.7237 0.6853 0.072 Uiso calc R 1 1
C C14 0.58711(19) 0.46339(18) 0.78346(13) 0.0335(4) Uani d . 1 1
O O3 0.63333(18) 0.57977(14) 0.75583(12) 0.0502(4) Uani d . 1 1
N N2 0.45160(17) 0.41573(17) 0.81724(13) 0.0403(4) Uani d . 1 1
C C15 0.3392(2) 0.4826(3) 0.81249(18) 0.0535(5) Uani d . 1 1
H H15A 0.3831 0.5771 0.7954 0.080 Uiso calc R 1 1
H H15B 0.2957 0.4839 0.8778 0.080 Uiso calc R 1 1
H H15C 0.2627 0.4319 0.7610 0.080 Uiso calc R 1 1
O O4 0.40977(16) 0.28673(14) 0.85165(12) 0.0482(4) Uani d . 1 1
C C16 0.4368(4) 0.3012(3) 0.9592(2) 0.0717(8) Uani d . 1 1
H H16A 0.5405 0.3524 0.9763 0.108 Uiso calc R 1 1
H H16B 0.4134 0.2099 0.9837 0.108 Uiso calc R 1 1
H H16C 0.3749 0.3512 0.9908 0.108 Uiso calc R 1 1
C C17 0.6746(2) 0.17624(18) 0.53508(13) 0.0354(4) Uani d . 1 1
O O5 0.7086(2) 0.08738(17) 0.48378(11) 0.0580(4) Uani d . 1 1
N N3 0.57718(19) 0.23375(16) 0.49947(12) 0.0396(4) Uani d . 1 1
C C18 0.5110(3) 0.2035(3) 0.39838(16) 0.0542(5) Uani d . 1 1
H H18A 0.4217 0.2308 0.3958 0.081 Uiso calc PR 0.60 1
H H18B 0.4859 0.1046 0.3786 0.081 Uiso calc PR 0.60 1
H H18C 0.5807 0.2546 0.3522 0.081 Uiso calc PR 0.60 1
H H18D 0.5705 0.1625 0.3553 0.081 Uiso calc PR 0.40 1
H H18E 0.5063 0.2887 0.3725 0.081 Uiso calc PR 0.40 1
H H18F 0.4115 0.1387 0.3989 0.081 Uiso calc PR 0.40 1
O O6 0.56596(14) 0.35176(13) 0.55432(10) 0.0365(3) Uani d . 1 1
C C19 0.6728(2) 0.4717(2) 0.52256(16) 0.0458(5) Uani d . 1 1
H H19A 0.7707 0.4607 0.5275 0.069 Uiso calc R 1 1
H H19B 0.6721 0.5533 0.5658 0.069 Uiso calc R 1 1
H H19C 0.6484 0.4829 0.4528 0.069 Uiso calc R 1 1
C C20 1.00122(19) 0.26034(17) 0.62073(14) 0.0341(4) Uani d . 1 1
O O7 1.03798(18) 0.33922(16) 0.55533(12) 0.0524(4) Uani d . 1 1
N N4 1.08090(18) 0.18055(17) 0.64597(14) 0.0440(4) Uani d . 1 1
C C21 1.2220(2) 0.1841(3) 0.6077(2) 0.0571(6) Uani d . 1 1
H H21A 1.2963 0.2065 0.6636 0.086 Uiso calc R 1 1
H H21B 1.2503 0.2543 0.5601 0.086 Uiso calc R 1 1
H H21C 1.2149 0.0940 0.5735 0.086 Uiso calc R 1 1
O O8 1.02474(18) 0.08363(15) 0.71379(11) 0.0482(4) Uani d . 1 1
C C22 0.9419(3) -0.0452(2) 0.6592(2) 0.0641(7) Uani d . 1 1
H H22A 0.8626 -0.0316 0.6176 0.096 Uiso calc R 1 1
H H22B 0.8998 -0.1127 0.7067 0.096 Uiso calc R 1 1
H H22C 1.0070 -0.0787 0.6160 0.096 Uiso calc R 1 1

loop_
_atom_site_aniso_label
_atom_site_aniso_U_11
_atom_site_aniso_U_22
_atom_site_aniso_U_33
_atom_site_aniso_U_12
_atom_site_aniso_U_13
_atom_site_aniso_U_23
C1 0.0281(8) 0.0296(8) 0.0321(8) 0.0086(6) 0.0069(7) 0.0048(6)
C2 0.0280(8) 0.0302(8) 0.0329(8) 0.0100(6) 0.0074(7) 0.0046(6)
C3 0.0276(8) 0.0304(8) 0.0345(8) 0.0083(6) 0.0046(7) 0.0044(6)
C4 0.0324(8) 0.0270(7) 0.0340(8) 0.0126(6) 0.0055(7) 0.0057(6)
C5 0.0325(8) 0.0260(7) 0.0343(8) 0.0139(6) 0.0072(7) 0.0068(6)
C6 0.0278(8) 0.0298(8) 0.0345(8) 0.0103(6) 0.0035(7) 0.0063(6)
C7 0.0342(9) 0.0296(8) 0.0327(8) 0.0103(7) 0.0049(7) 0.0045(6)
C8 0.0508(11) 0.0304(8) 0.0314(8) 0.0079(8) 0.0054(8) 0.0028(7)
C9 0.0607(13) 0.0370(9) 0.0391(10) -0.0051(9) 0.0060(9) 0.0051(8)
C10 0.0727(15) 0.0383(10) 0.0409(10) 0.0163(10) -0.0020(10) 0.0119(8)
C11 0.0319(9) 0.0348(8) 0.0361(9) 0.0112(7) 0.0035(7) 0.0034(7)
O1 0.0539(9) 0.0508(8) 0.0419(8) 0.0134(7) 0.0120(7) -0.0069(6)
N1 0.0347(8) 0.0413(8) 0.0370(8) 0.0016(6) 0.0022(7) -0.0029(6)
C12 0.0439(12) 0.0444(11) 0.0608(13) -0.0028(9) -0.0015(10) -0.0091(10)
O2 0.0321(6) 0.0378(6) 0.0402(7) 0.0133(5) 0.0062(5) 0.0065(5)
C13 0.0540(12) 0.0472(11) 0.0474(11) 0.0191(9) 0.0053(9) 0.0147(9)
C14 0.0330(9) 0.0386(9) 0.0322(8) 0.0157(7) 0.0058(7) 0.0043(7)
O3 0.0551(9) 0.0389(7) 0.0660(9) 0.0240(6) 0.0220(7) 0.0156(7)
N2 0.0333(8) 0.0482(9) 0.0475(9) 0.0210(7) 0.0119(7) 0.0148(7)
C15 0.0409(11) 0.0715(14) 0.0590(13) 0.0354(11) 0.0030(10) -0.0013(11)
O4 0.0421(8) 0.0422(7) 0.0591(9) 0.0097(6) 0.0181(7) 0.0065(6)
C16 0.100(2) 0.0689(16) 0.0577(15) 0.0341(15) 0.0352(15) 0.0287(13)
C17 0.0401(9) 0.0314(8) 0.0363(9) 0.0137(7) 0.0036(7) 0.0015(7)
O5 0.0851(12) 0.0572(9) 0.0439(8) 0.0443(9) -0.0027(8) -0.0100(7)
N3 0.0459(9) 0.0369(8) 0.0373(8) 0.0169(7) -0.0064(7) -0.0024(6)
C18 0.0593(14) 0.0574(13) 0.0419(11) 0.0152(11) -0.0148(10) -0.0004(9)
O6 0.0350(7) 0.0360(6) 0.0417(7) 0.0153(5) 0.0043(5) 0.0050(5)
C19 0.0511(12) 0.0370(9) 0.0491(11) 0.0115(8) 0.0054(9) 0.0109(8)
C20 0.0327(9) 0.0320(8) 0.0402(9) 0.0140(7) 0.0066(7) 0.0007(7)
O7 0.0570(9) 0.0550(9) 0.0540(9) 0.0244(7) 0.0276(7) 0.0211(7)
N4 0.0372(9) 0.0429(8) 0.0589(10) 0.0215(7) 0.0097(8) 0.0075(7)
C21 0.0368(11) 0.0684(14) 0.0708(15) 0.0283(10) 0.0042(10) -0.0142(11)
O8 0.0591(9) 0.0453(8) 0.0506(8) 0.0309(7) 0.0012(7) 0.0072(6)
C22 0.0818(18) 0.0351(10) 0.0781(17) 0.0223(11) 0.0060(14) 0.0040(10)

loop_
_atom_type_symbol
_atom_type_description
_atom_type_scat_dispersion_real
_atom_type_scat_dispersion_imag
_atom_type_scat_source
C C 0.0033 0.0016 'International Tables Vol C Tables 4.2.6.8 and 6.1.1.4'
H H 0.0000 0.0000 'International Tables Vol C Tables 4.2.6.8 and 6.1.1.4'
N N 0.0061 0.0033 'International Tables Vol C Tables 4.2.6.8 and 6.1.1.4'
O O 0.0106 0.0060 'International Tables Vol C Tables 4.2.6.8 and 6.1.1.4'

loop_
_geom_angle_atom_site_label_1
_geom_angle_atom_site_label_2
_geom_angle_atom_site_label_3
_geom_angle
C2 C1 C11 125.72(15)
C2 C1 C6 107.71(14)
C11 C1 C6 126.28(15)
C1 C2 C14 126.22(16)
C1 C2 C3 107.02(14)
C14 C2 C3 126.62(15)
C7 C3 C2 98.31(13)
C7 C3 C4 96.76(12)
C2 C3 C4 107.50(13)
C7 C3 H3 117.0
C2 C3 H3 117.0
C4 C3 H3 117.0
C5 C4 C17 126.88(15)
C5 C4 C3 107.59(15)
C17 C4 C3 125.07(15)
C4 C5 C20 127.32(16)
C4 C5 C6 107.01(14)
C20 C5 C6 125.67(15)
C7 C6 C1 97.69(12)
C7 C6 C5 96.70(13)
C1 C6 C5 107.58(12)
C7 C6 H6 117.2
C1 C6 H6 117.2
C5 C6 H6 117.2
C8 C7 C3 132.86(17)
C8 C7 C6 132.60(17)
C3 C7 C6 94.40(13)
C7 C8 C9 122.14(19)
C7 C8 C10 122.15(19)
C9 C8 C10 115.68(17)
C8 C9 H9A 109.5
C8 C9 H9B 109.5
H9A C9 H9B 109.5
C8 C9 H9C 109.5
H9A C9 H9C 109.5
H9B C9 H9C 109.5
C8 C10 H10A 109.5
C8 C10 H10B 109.5
H10A C10 H10B 109.5
C8 C10 H10C 109.5
H10A C10 H10C 109.5
H10B C10 H10C 109.5
O1 C11 N1 121.74(18)
O1 C11 C1 122.24(16)
N1 C11 C1 116.02(15)
C11 N1 O2 117.70(15)
C11 N1 C12 124.80(17)
O2 N1 C12 117.35(15)
N1 C12 H12A 109.5
N1 C12 H12B 109.5
H12A C12 H12B 109.5
N1 C12 H12C 109.5
H12A C12 H12C 109.5
H12B C12 H12C 109.5
N1 C12 H12D 109.5
N1 C12 H12E 109.5
H12D C12 H12E 109.5
N1 C12 H12F 109.5
H12D C12 H12F 109.5
H12E C12 H12F 109.5
N1 O2 C13 110.50(14)
O2 C13 H13A 109.5
O2 C13 H13B 109.5
H13A C13 H13B 109.5
O2 C13 H13C 109.5
H13A C13 H13C 109.5
H13B C13 H13C 109.5
O3 C14 N2 121.23(16)
O3 C14 C2 122.67(15)
N2 C14 C2 116.10(15)
C14 N2 O4 118.04(14)
C14 N2 C15 125.53(17)
O4 N2 C15 116.18(16)
N2 C15 H15A 109.5
N2 C15 H15B 109.5
H15A C15 H15B 109.5
N2 C15 H15C 109.5
H15A C15 H15C 109.5
H15B C15 H15C 109.5
N2 O4 C16 108.98(17)
O4 C16 H16A 109.5
O4 C16 H16B 109.5
H16A C16 H16B 109.5
O4 C16 H16C 109.5
H16A C16 H16C 109.5
H16B C16 H16C 109.5
O5 C17 N3 121.17(18)
O5 C17 C4 122.52(16)
N3 C17 C4 116.18(15)
C17 N3 O6 117.33(15)
C17 N3 C18 124.05(17)
O6 N3 C18 116.83(15)
N3 C18 H18A 109.5
N3 C18 H18B 109.5
H18A C18 H18B 109.5
N3 C18 H18C 109.5
H18A C18 H18C 109.5
H18B C18 H18C 109.5
N3 C18 H18D 109.5
N3 C18 H18E 109.5
H18D C18 H18E 109.5
N3 C18 H18F 109.5
H18D C18 H18F 109.5
H18E C18 H18F 109.5
N3 O6 C19 109.55(14)
O6 C19 H19A 109.5
O6 C19 H19B 109.5
H19A C19 H19B 109.5
O6 C19 H19C 109.5
H19A C19 H19C 109.5
H19B C19 H19C 109.5
O7 C20 N4 121.58(16)
O7 C20 C5 122.68(15)
N4 C20 C5 115.73(15)
C20 N4 O8 118.28(15)
C20 N4 C21 125.56(18)
O8 N4 C21 116.16(17)
N4 C21 H21A 109.5
N4 C21 H21B 109.5
H21A C21 H21B 109.5
N4 C21 H21C 109.5
H21A C21 H21C 109.5
H21B C21 H21C 109.5
N4 O8 C22 109.25(17)
O8 C22 H22A 109.5
O8 C22 H22B 109.5
H22A C22 H22B 109.5
O8 C22 H22C 109.5
H22A C22 H22C 109.5
H22B C22 H22C 109.5

loop_
_geom_bond_atom_site_label_1
_geom_bond_atom_site_label_2
_geom_bond_distance
C1 C2 1.335(3)
C1 C11 1.489(2)
C1 C6 1.545(2)
C2 C14 1.488(2)
C2 C3 1.541(2)
C3 C7 1.535(2)
C3 C4 1.543(2)
C3 H3 1.0000
C4 C5 1.337(3)
C4 C17 1.486(3)
C5 C20 1.488(2)
C5 C6 1.546(2)
C6 C7 1.539(2)
C6 H6 1.0000
C7 C8 1.320(2)
C8 C9 1.506(3)
C8 C10 1.510(3)
C9 H9A 0.9800
C9 H9B 0.9800
C9 H9C 0.9800
C10 H10A 0.9800
C10 H10B 0.9800
C10 H10C 0.9800
C11 O1 1.228(2)
C11 N1 1.343(2)
N1 O2 1.394(2)
N1 C12 1.441(3)
C12 H12A 0.9800
C12 H12B 0.9800
C12 H12C 0.9800
C12 H12D 0.9800
C12 H12E 0.9800
C12 H12F 0.9800
O2 C13 1.440(2)
C13 H13A 0.9800
C13 H13B 0.9800
C13 H13C 0.9800
C14 O3 1.230(2)
C14 N2 1.343(2)
N2 O4 1.381(2)
N2 C15 1.447(2)
C15 H15A 0.9800
C15 H15B 0.9800
C15 H15C 0.9800
O4 C16 1.443(3)
C16 H16A 0.9800
C16 H16B 0.9800
C16 H16C 0.9800
C17 O5 1.226(2)
C17 N3 1.345(2)
N3 O6 1.400(2)
N3 C18 1.446(3)
C18 H18A 0.9800
C18 H18B 0.9800
C18 H18C 0.9800
C18 H18D 0.9800
C18 H18E 0.9800
C18 H18F 0.9800
O6 C19 1.440(2)
C19 H19A 0.9800
C19 H19B 0.9800
C19 H19C 0.9800
C20 O7 1.225(2)
C20 N4 1.336(2)
N4 O8 1.394(2)
N4 C21 1.450(2)
C21 H21A 0.9800
C21 H21B 0.9800
C21 H21C 0.9800
O8 C22 1.441(3)
C22 H22A 0.9800
C22 H22B 0.9800
C22 H22C 0.9800
